data_7057655
loop_
_publ_author_name
'Guo, Pei-Yu'
'Sun, Cai'
'Zhang, Ning-Ning'
'Cai, Li-Zhen'
'Wang, Ming-Sheng'
'Guo, Guo-Cong'

_publ_section_title
;
 Improving coloration time and moisture stability of photochromic
 viologen--carboxylate zwitterions
;
_journal_issue 18
_journal_name_full 'New Journal of Chemistry'
_journal_page_first 15466
_journal_paper_doi 10.1039/C8NJ02326C
_journal_volume 42
_journal_year 2018
_chemical_formula_moiety 'C8 H8 Cl2 N O2 Zn'
_chemical_formula_sum 'C8 H8 Cl2 N O2 Zn'
_chemical_formula_weight 286.42
_chemical_properties_physical Photo-sensitive
_space_group_crystal_system monoclinic
_space_group_IT_number 14
_space_group_name_Hall '-P 2yn'
_space_group_name_H-M_alt 'P 1 21/n 1'
_symmetry_space_group_name_Hall '-P 2yn'
_symmetry_space_group_name_H-M 'P 1 21/n 1'
_atom_sites_solution_hydrogens geom
_atom_sites_solution_primary direct
_atom_sites_solution_secondary difmap
_audit_creation_method SHELXL-2014/7
_audit_update_record
;
2018-02-03 deposited with the CCDC.
2018-08-16 downloaded from the CCDC.
;
_cell_angle_alpha 90
_cell_angle_beta 94.395(5)
_cell_angle_gamma 90
_cell_formula_units_Z 4
_cell_length_a 6.7262(19)
_cell_length_b 12.841(4)
_cell_length_c 12.304(4)
_cell_measurement_reflns_used 2582
_cell_measurement_temperature 293(2)
_cell_measurement_theta_max 27.4
_cell_measurement_theta_min 3.2
_cell_volume 1059.6(6)
_computing_cell_refinement
;
CrystalClear-SM Expert 2.1 b29 (Rigaku, 2013)
;
_computing_data_collection
;
CrystalClear-SM Expert 2.1 b29 (Rigaku, 2013)
;
_computing_data_reduction
;
CrystalClear-SM Expert 2.1 b29 (Rigaku, 2013)
;
_computing_structure_refinement 'SHELXL-2014/7 (Sheldrick, 2014)'
_computing_structure_solution 'SHELXL-2014/7 (Sheldrick, 2014)'
_diffrn_ambient_temperature 293(2)
_diffrn_detector_area_resol_mean 5.8140
_diffrn_measured_fraction_theta_full 0.998
_diffrn_measured_fraction_theta_max 0.996
_diffrn_measurement_device_type 'Rigaku Pilatus 200K'
_diffrn_measurement_method CCD_Profile_fitting
_diffrn_radiation_type MoK\a
_diffrn_radiation_wavelength 0.71073
_diffrn_reflns_av_R_equivalents 0.0288
_diffrn_reflns_av_unetI/netI 0.0253
_diffrn_reflns_Laue_measured_fraction_full 0.998
_diffrn_reflns_Laue_measured_fraction_max 0.996
_diffrn_reflns_limit_h_max 7
_diffrn_reflns_limit_h_min -8
_diffrn_reflns_limit_k_max 16
_diffrn_reflns_limit_k_min -16
_diffrn_reflns_limit_l_max 14
_diffrn_reflns_limit_l_min -15
_diffrn_reflns_number 10982
_diffrn_reflns_point_group_measured_fraction_full 0.998
_diffrn_reflns_point_group_measured_fraction_max 0.996
_diffrn_reflns_theta_full 25.242
_diffrn_reflns_theta_max 27.544
_diffrn_reflns_theta_min 3.173
_diffrn_source 'Rotating Anode'
_exptl_absorpt_coefficient_mu 2.793
_exptl_absorpt_correction_T_max 1.000
_exptl_absorpt_correction_T_min 0.854
_exptl_absorpt_correction_type multi-scan
_exptl_absorpt_process_details 'Sphere (Rigaku CrystalClear)'
_exptl_crystal_colour Colorless
_exptl_crystal_density_diffrn 1.795
_exptl_crystal_description Prism
_exptl_crystal_F_000 572
_exptl_crystal_size_max 0.35
_exptl_crystal_size_mid 0.28
_exptl_crystal_size_min 0.21
_refine_diff_density_max 0.337
_refine_diff_density_min -0.289
_refine_diff_density_rms 0.064
_refine_ls_extinction_method none
_refine_ls_goodness_of_fit_ref 1.027
_refine_ls_hydrogen_treatment constr
_refine_ls_matrix_type full
_refine_ls_number_parameters 127
_refine_ls_number_reflns 2433
_refine_ls_number_restraints 0
_refine_ls_restrained_S_all 1.027
_refine_ls_R_factor_all 0.0482
_refine_ls_R_factor_gt 0.0302
_refine_ls_shift/su_max 0.033
_refine_ls_shift/su_mean 0.003
_refine_ls_structure_factor_coef Fsqd
_refine_ls_weighting_details 'w=1/[\s^2^(Fo^2^)+(0.0306P)^2^+0.7005P] where P=(Fo^2^+2Fc^2^)/3'
_refine_ls_weighting_scheme calc
_refine_ls_wR_factor_gt 0.0648
_refine_ls_wR_factor_ref 0.0706
_reflns_Friedel_coverage 0.997
_reflns_Friedel_fraction_full 0.990
_reflns_Friedel_fraction_max 0.988
_reflns_number_gt 1883
_reflns_number_total 2433
_reflns_threshold_expression 'I > 2\s(I)'
_cod_data_source_file c8nj02326c2.cif
_cod_data_source_block 14
_cod_depositor_comments
;
The following automatic conversions were performed:

'_exptl_absorpt_correction_type' value 'Multi-scan' changed to
'multi-scan' according to
/home/data/users/saulius/crontab/automatic-downloads/rss-feeds/RSC/lib/dictionaries/cif_core.dic
dictionary named 'cif_core.dic' version 2.4.2 from 2011-04-26.

Automatic conversion script
Id: cif_fix_values 4973 2017-02-22 13:04:09Z antanas 

 Adding full bibliography for 7057654--7057655.cif.
;
_cod_database_code 7057655
_shelx_shelxl_version_number 2014/7
_shelx_space_group_comment
;
The symmetry employed for this shelxl refinement is uniquely defined
by the following loop, which should always be used as a source of
symmetry information in preference to the above space-group names.
They are only intended as comments.
;

loop_
_space_group_symop_operation_xyz
'x, y, z'
'-x+1/2, y+1/2, -z+1/2'
'-x, -y, -z'
'x-1/2, -y-1/2, z-1/2'

loop_
_atom_site_label
_atom_site_type_symbol
_atom_site_fract_x
_atom_site_fract_y
_atom_site_fract_z
_atom_site_U_iso_or_equiv
_atom_site_adp_type
_atom_site_occupancy
_atom_site_site_symmetry_order
_atom_site_calc_flag
_atom_site_refinement_flags_posn
_atom_site_refinement_flags_adp
Zn1 Zn 0.07130(4) 0.50592(2) 0.34986(2) 0.03461(10) Uani 1 1 d . .
Cl2 Cl 0.27191(12) 0.59005(6) 0.24285(7) 0.0535(2) Uani 1 1 d . .
Cl1 Cl -0.10423(14) 0.37018(6) 0.28560(7) 0.0596(2) Uani 1 1 d . .
O2 O 0.0966(3) 0.37613(15) 0.60871(17) 0.0483(5) Uani 1 1 d . .
N1 N 0.6741(3) 0.21373(15) 0.48093(17) 0.0333(5) Uani 1 1 d . .
O1 O 0.2456(3) 0.45324(14) 0.47487(16) 0.0439(5) Uani 1 1 d . .
C18 C 0.2226(4) 0.37911(19) 0.5392(2) 0.0349(6) Uani 1 1 d . .
C13 C 0.9306(4) 0.04543(18) 0.4960(2) 0.0297(5) Uani 1 1 d . .
C14 C 0.9128(4) 0.11206(19) 0.5837(2) 0.0397(6) Uani 1 1 d . .
H14A H 0.9889 0.1008 0.6490 0.048 Uiso 1 1 calc R U
C12 C 0.8180(4) 0.0688(2) 0.3999(2) 0.0468(7) Uani 1 1 d . .
H12A H 0.8274 0.0269 0.3389 0.056 Uiso 1 1 calc R U
C11 C 0.6927(4) 0.1534(2) 0.3941(3) 0.0479(7) Uani 1 1 d . .
H11A H 0.6199 0.1688 0.3287 0.057 Uiso 1 1 calc R U
C17 C 0.3559(4) 0.2854(2) 0.5338(3) 0.0471(7) Uani 1 1 d . .
H17A H 0.2802 0.2288 0.4987 0.056 Uiso 1 1 calc R U
H17B H 0.3982 0.2635 0.6074 0.056 Uiso 1 1 calc R U
C15 C 0.7823(4) 0.1949(2) 0.5739(2) 0.0420(6) Uani 1 1 d . .
H15A H 0.7696 0.2384 0.6334 0.050 Uiso 1 1 calc R U
C16 C 0.5370(4) 0.3056(2) 0.4730(2) 0.0394(6) Uani 1 1 d . .
H16A H 0.4966 0.3195 0.3970 0.047 Uiso 1 1 calc R U
H16B H 0.6065 0.3665 0.5031 0.047 Uiso 1 1 calc R U

loop_
_atom_site_aniso_label
_atom_site_aniso_U_11
_atom_site_aniso_U_22
_atom_site_aniso_U_33
_atom_site_aniso_U_23
_atom_site_aniso_U_13
_atom_site_aniso_U_12
Zn1 0.03610(17) 0.03081(16) 0.03793(17) 0.00128(13) 0.00944(12) 0.00640(13)
Cl2 0.0600(5) 0.0489(4) 0.0559(4) -0.0019(3) 0.0316(4) -0.0025(4)
Cl1 0.0777(6) 0.0478(4) 0.0536(5) -0.0073(3) 0.0065(4) -0.0170(4)
O2 0.0422(11) 0.0400(11) 0.0661(13) 0.0065(9) 0.0253(10) 0.0159(9)
N1 0.0299(11) 0.0273(10) 0.0438(13) 0.0002(9) 0.0109(9) 0.0050(8)
O1 0.0365(10) 0.0358(10) 0.0589(12) 0.0135(9) 0.0000(9) 0.0045(8)
C18 0.0306(13) 0.0299(13) 0.0441(15) 0.0021(11) 0.0026(11) 0.0054(10)
C13 0.0246(11) 0.0258(11) 0.0397(14) -0.0041(10) 0.0091(10) 0.0001(10)
C14 0.0496(16) 0.0312(13) 0.0381(15) -0.0043(11) 0.0020(12) 0.0108(12)
C12 0.0444(16) 0.0465(16) 0.0486(17) -0.0192(13) -0.0026(13) 0.0158(13)
C11 0.0420(16) 0.0507(17) 0.0500(17) -0.0100(14) -0.0032(13) 0.0148(13)
C17 0.0458(16) 0.0337(14) 0.0646(19) 0.0102(13) 0.0232(14) 0.0138(12)
C15 0.0529(17) 0.0329(13) 0.0409(15) -0.0077(12) 0.0089(13) 0.0094(12)
C16 0.0373(15) 0.0291(13) 0.0532(17) 0.0061(12) 0.0128(12) 0.0113(11)

loop_
_atom_type_symbol
_atom_type_description
_atom_type_scat_dispersion_real
_atom_type_scat_dispersion_imag
_atom_type_scat_source
C C 0.0033 0.0016 'International Tables Vol C Tables 4.2.6.8 and 6.1.1.4'
H H 0.0000 0.0000 'International Tables Vol C Tables 4.2.6.8 and 6.1.1.4'
N N 0.0061 0.0033 'International Tables Vol C Tables 4.2.6.8 and 6.1.1.4'
O O 0.0106 0.0060 'International Tables Vol C Tables 4.2.6.8 and 6.1.1.4'
Cl Cl 0.1484 0.1585 'International Tables Vol C Tables 4.2.6.8 and 6.1.1.4'
Zn Zn 0.2839 1.4301 'International Tables Vol C Tables 4.2.6.8 and 6.1.1.4'

loop_
_geom_angle_atom_site_label_1
_geom_angle_atom_site_label_2
_geom_angle_atom_site_label_3
_geom_angle
_geom_angle_site_symmetry_1
_geom_angle_site_symmetry_3
O2 Zn1 O1 112.14(9) 3_566 .
O2 Zn1 Cl1 113.26(7) 3_566 .
O1 Zn1 Cl1 106.01(6) . .
O2 Zn1 Cl2 99.44(6) 3_566 .
O1 Zn1 Cl2 105.94(6) . .
Cl1 Zn1 Cl2 119.94(4) . .
C18 O2 Zn1 125.66(17) . 3_566
C15 N1 C11 120.3(2) . .
C15 N1 C16 119.6(2) . .
C11 N1 C16 120.1(2) . .
C18 O1 Zn1 130.90(18) . .
O2 C18 O1 125.3(2) . .
O2 C18 C17 116.3(2) . .
O1 C18 C17 118.4(2) . .
C14 C13 C12 117.0(2) . .
C14 C13 C13 121.3(3) . 3_756
C12 C13 C13 121.6(3) . 3_756
C15 C14 C13 119.9(3) . .
C15 C14 H14A 120.0 . .
C13 C14 H14A 120.0 . .
C11 C12 C13 120.6(3) . .
C11 C12 H12A 119.7 . .
C13 C12 H12A 119.7 . .
N1 C11 C12 120.8(3) . .
N1 C11 H11A 119.6 . .
C12 C11 H11A 119.6 . .
C18 C17 C16 113.2(2) . .
C18 C17 H17A 108.9 . .
C16 C17 H17A 108.9 . .
C18 C17 H17B 108.9 . .
C16 C17 H17B 108.9 . .
H17A C17 H17B 107.8 . .
N1 C15 C14 121.2(2) . .
N1 C15 H15A 119.4 . .
C14 C15 H15A 119.4 . .
N1 C16 C17 110.6(2) . .
N1 C16 H16A 109.5 . .
C17 C16 H16A 109.5 . .
N1 C16 H16B 109.5 . .
C17 C16 H16B 109.5 . .
H16A C16 H16B 108.1 . .

loop_
_geom_bond_atom_site_label_1
_geom_bond_atom_site_label_2
_geom_bond_distance
_geom_bond_site_symmetry_2
Zn1 O2 1.9791(18) 3_566
Zn1 O1 1.9803(19) .
Zn1 Cl1 2.2168(9) .
Zn1 Cl2 2.2346(8) .
O2 C18 1.250(3) .
O2 Zn1 1.9791(18) 3_566
N1 C15 1.330(3) .
N1 C11 1.333(3) .
N1 C16 1.496(3) .
O1 C18 1.255(3) .
C18 C17 1.505(3) .
C13 C14 1.390(3) .
C13 C12 1.387(4) .
C13 C13 1.493(5) 3_756
C14 C15 1.379(4) .
C14 H14A 0.9300 .
C12 C11 1.373(4) .
C12 H12A 0.9300 .
C11 H11A 0.9300 .
C17 C16 1.500(4) .
C17 H17A 0.9700 .
C17 H17B 0.9700 .
C15 H15A 0.9300 .
C16 H16A 0.9700 .
C16 H16B 0.9700 .
